data_2207257
loop_
_publ_author_name
'Qu, Yang'
'Sun, Xian-Ming'

_publ_section_title
;
 (<i>E</i>,<i>E</i>)-4-Hydroxy-3-methoxybenzaldehyde azine
;
_journal_coeditor_code HK6042
_journal_issue 11
_journal_name_full 'Acta Crystallographica Section E'
_journal_page_first o3828
_journal_page_last o3830
_journal_paper_doi 10.1107/S1600536805032435
_journal_volume 61
_journal_year 2005
_chemical_formula_iupac 'C16 H16 N2 O4'
_chemical_formula_moiety 'C16 H16 N2 O4'
_chemical_formula_sum 'C16 H16 N2 O4'
_chemical_formula_weight 300.31
_chemical_name_systematic
;
(E,E)-4-Hydroxy-3-methoxybenzaldehyde azine
;
_space_group_IT_number 14
_symmetry_cell_setting monoclinic
_symmetry_space_group_name_Hall '-P 2ybc'
_symmetry_space_group_name_H-M 'P 1 21/c 1'
_atom_sites_solution_hydrogens geom
_atom_sites_solution_primary direct
_atom_sites_solution_secondary difmap
_audit_creation_method SHELXL-97
_cell_angle_alpha 90.00
_cell_angle_beta 94.1690(10)
_cell_angle_gamma 90.00
_cell_formula_units_Z 4
_cell_length_a 11.6941(8)
_cell_length_b 7.5492(5)
_cell_length_c 16.7683(12)
_cell_measurement_reflns_used 3000
_cell_measurement_temperature 292(2)
_cell_measurement_theta_max 28.44
_cell_measurement_theta_min 2.01
_cell_volume 1476.41(18)
_computing_cell_refinement 'SAINT (Siemens, 1996)'
_computing_data_collection 'SMART (Siemens, 1996)'
_computing_data_reduction SAINT
_computing_molecular_graphics 'SHELXTL (Sheldrick, 1997b)'
_computing_publication_material SHELXTL
_computing_structure_refinement 'SHELXL97 (Sheldrick, 1997a)'
_computing_structure_solution 'SHELXS97 (Sheldrick, 1997a)'
_diffrn_ambient_temperature 292(2)
_diffrn_measured_fraction_theta_full 1.000
_diffrn_measured_fraction_theta_max 1.000
_diffrn_measurement_device_type 'Bruker SMART CCD area-detector'
_diffrn_measurement_method '\f and \w'
_diffrn_radiation_monochromator graphite
_diffrn_radiation_source 'fine-focus sealed tube'
_diffrn_radiation_type MoK\a
_diffrn_radiation_wavelength 0.71073
_diffrn_reflns_av_R_equivalents 0.0472
_diffrn_reflns_av_sigmaI/netI 0.0292
_diffrn_reflns_limit_h_max 14
_diffrn_reflns_limit_h_min -14
_diffrn_reflns_limit_k_max 9
_diffrn_reflns_limit_k_min -8
_diffrn_reflns_limit_l_max 20
_diffrn_reflns_limit_l_min -20
_diffrn_reflns_number 12220
_diffrn_reflns_theta_full 26.00
_diffrn_reflns_theta_max 26.00
_diffrn_reflns_theta_min 1.75
_diffrn_standards_decay_% 0
_diffrn_standards_number 0
_exptl_absorpt_coefficient_mu 0.098
_exptl_absorpt_correction_T_max 0.9711
_exptl_absorpt_correction_T_min 0.9711
_exptl_absorpt_correction_type multi-scan
_exptl_absorpt_process_details '(SADABS; Sheldrick, 1996)'
_exptl_crystal_colour yellow
_exptl_crystal_density_diffrn 1.351
_exptl_crystal_density_method 'not measured'
_exptl_crystal_description block
_exptl_crystal_F_000 632
_exptl_crystal_size_max 0.36
_exptl_crystal_size_mid 0.33
_exptl_crystal_size_min 0.30
_refine_diff_density_max 0.179
_refine_diff_density_min -0.219
_refine_ls_extinction_method none
_refine_ls_goodness_of_fit_ref 1.057
_refine_ls_hydrogen_treatment constr
_refine_ls_matrix_type full
_refine_ls_number_parameters 203
_refine_ls_number_reflns 2905
_refine_ls_number_restraints 0
_refine_ls_restrained_S_all 1.057
_refine_ls_R_factor_all 0.0453
_refine_ls_R_factor_gt 0.0417
_refine_ls_shift/su_max 0.000
_refine_ls_shift/su_mean 0.000
_refine_ls_structure_factor_coef Fsqd
_refine_ls_weighting_details 'calc w = 1/[\s^2^(Fo^2^)+(0.0725P)^2^+0.1651P] where P = (Fo^2^+2Fc^2^)/3'
_refine_ls_weighting_scheme calc
_refine_ls_wR_factor_gt 0.1141
_refine_ls_wR_factor_ref 0.1172
_reflns_number_gt 2573
_reflns_number_total 2905
_reflns_threshold_expression I>2\s(I)
_cod_data_source_file hk6042.cif
_cod_data_source_block I
_cod_original_sg_symbol_H-M 'P 21/c'
_cod_database_code 2207257
_cod_database_fobs_code 2207257

loop_
_symmetry_equiv_pos_as_xyz
'x, y, z'
'-x, y+1/2, -z+1/2'
'-x, -y, -z'
'x, -y-1/2, z-1/2'

loop_
_atom_site_label
_atom_site_fract_x
_atom_site_fract_y
_atom_site_fract_z
_atom_site_U_iso_or_equiv
_atom_site_adp_type
_atom_site_calc_flag
_atom_site_refinement_flags
_atom_site_occupancy
_atom_site_type_symbol
C1 0.66795(19) 0.4278(3) 0.49558(14) 0.0873(7) Uani d . 1 C
C2 1.01028(13) 0.83209(19) 0.43616(9) 0.0538(4) Uani d . 1 C
C3 0.83179(11) 0.41874(18) 0.42008(8) 0.0439(3) Uani d . 1 C
C4 0.87042(12) 0.58421(18) 0.44377(8) 0.0462(3) Uani d . 1 C
C5 0.96476(12) 0.65944(18) 0.40990(8) 0.0473(3) Uani d . 1 C
C6 1.01723(12) 0.5664(2) 0.35152(9) 0.0552(4) Uani d . 1 C
C7 0.97863(12) 0.3992(2) 0.32810(9) 0.0551(4) Uani d . 1 C
C8 0.88803(11) 0.32391(18) 0.36279(8) 0.0443(3) Uani d . 1 C
C9 0.65566(12) 0.2693(2) 0.20614(10) 0.0582(4) Uani d . 1 C
C10 0.40458(10) 0.10424(15) 0.43595(6) 0.0343(3) Uani d . 1 C
C11 0.45800(10) 0.26816(15) 0.23087(7) 0.0331(3) Uani d . 1 C
C12 0.47801(10) 0.20697(15) 0.30823(7) 0.0352(3) Uani d . 1 C
C13 0.38654(10) 0.18237(15) 0.35657(6) 0.0339(3) Uani d . 1 C
C14 0.27598(11) 0.22508(17) 0.32687(7) 0.0386(3) Uani d . 1 C
C15 0.25633(10) 0.29107(18) 0.24966(7) 0.0399(3) Uani d . 1 C
C16 0.34615(10) 0.31513(15) 0.20202(6) 0.0336(3) Uani d . 1 C
N1 0.96999(11) 0.91975(16) 0.49266(8) 0.0580(3) Uani d . 1 N
N2 0.50030(8) 0.03368(13) 0.46082(5) 0.0325(2) Uani d . 1 N
O1 0.74100(9) 0.33069(14) 0.44868(7) 0.0609(3) Uani d . 1 O
O2 0.85337(9) 0.15802(13) 0.33983(6) 0.0547(3) Uani d . 1 O
O3 0.53890(7) 0.29012(13) 0.17738(5) 0.0438(3) Uani d . 1 O
O4 0.32559(7) 0.38795(13) 0.12836(5) 0.0428(2) Uani d . 1 O
H1A 0.7097 0.4649 0.5441 0.131 Uiso calc R 1 H
H1B 0.6046 0.3547 0.5082 0.131 Uiso calc R 1 H
H1C 0.6397 0.5301 0.4663 0.131 Uiso calc R 1 H
H2 1.0711 0.8798 0.4105 0.065 Uiso calc R 1 H
H4 0.8336 0.6461 0.4824 0.055 Uiso calc R 1 H
H6 1.0790 0.6165 0.3277 0.066 Uiso calc R 1 H
H7 1.0144 0.3381 0.2887 0.066 Uiso calc R 1 H
H9A 0.6722 0.3457 0.2513 0.087 Uiso calc R 1 H
H9B 0.7044 0.2996 0.1646 0.087 Uiso calc R 1 H
H9C 0.6692 0.1485 0.2220 0.087 Uiso calc R 1 H
H10 0.3448 0.1056 0.4696 0.041 Uiso calc R 1 H
H12 0.5525 0.1820 0.3283 0.042 Uiso calc R 1 H
H14 0.2149 0.2095 0.3587 0.046 Uiso calc R 1 H
H15 0.1821 0.3191 0.2301 0.048 Uiso calc R 1 H
H2A 0.8045 0.1231 0.3688 0.082 Uiso calc R 1 H
H4A 0.3867 0.4125 0.1099 0.064 Uiso calc R 1 H

loop_
_atom_site_aniso_label
_atom_site_aniso_U_11
_atom_site_aniso_U_22
_atom_site_aniso_U_33
_atom_site_aniso_U_12
_atom_site_aniso_U_13
_atom_site_aniso_U_23
C1 0.0878(13) 0.0708(12) 0.1098(15) -0.0253(10) 0.0523(12) -0.0298(11)
C2 0.0531(8) 0.0446(8) 0.0615(9) -0.0081(6) -0.0107(7) 0.0093(7)
C3 0.0424(7) 0.0409(7) 0.0478(7) -0.0009(5) -0.0012(5) 0.0008(5)
C4 0.0495(7) 0.0404(7) 0.0480(7) 0.0011(6) -0.0016(6) -0.0013(5)
C5 0.0455(7) 0.0431(7) 0.0513(7) -0.0022(6) -0.0109(6) 0.0067(6)
C6 0.0435(7) 0.0626(9) 0.0590(8) -0.0080(7) 0.0011(6) 0.0040(7)
C7 0.0455(7) 0.0632(10) 0.0568(8) 0.0008(7) 0.0048(6) -0.0095(7)
C8 0.0406(7) 0.0438(7) 0.0469(7) 0.0021(5) -0.0076(5) -0.0046(5)
C9 0.0384(7) 0.0679(10) 0.0699(9) 0.0125(6) 0.0145(6) 0.0301(8)
C10 0.0412(6) 0.0356(6) 0.0264(5) 0.0017(5) 0.0045(4) -0.0004(4)
C11 0.0369(6) 0.0313(6) 0.0314(6) 0.0003(4) 0.0048(4) 0.0032(4)
C12 0.0354(6) 0.0361(6) 0.0336(6) 0.0032(5) -0.0008(4) 0.0058(5)
C13 0.0420(6) 0.0326(6) 0.0268(5) 0.0019(5) 0.0016(4) 0.0017(4)
C14 0.0376(6) 0.0448(7) 0.0339(6) 0.0018(5) 0.0070(5) 0.0053(5)
C15 0.0329(6) 0.0491(7) 0.0372(6) 0.0014(5) -0.0009(5) 0.0078(5)
C16 0.0392(6) 0.0336(6) 0.0273(5) -0.0019(5) -0.0014(4) 0.0026(4)
N1 0.0654(8) 0.0400(7) 0.0660(8) -0.0120(6) -0.0128(6) 0.0057(6)
N2 0.0418(5) 0.0339(5) 0.0219(4) -0.0005(4) 0.0022(4) 0.0016(4)
O1 0.0619(7) 0.0456(6) 0.0776(7) -0.0115(5) 0.0215(5) -0.0125(5)
O2 0.0545(6) 0.0477(6) 0.0615(6) -0.0030(5) 0.0016(5) -0.0143(5)
O3 0.0390(5) 0.0543(6) 0.0389(5) 0.0064(4) 0.0094(4) 0.0160(4)
O4 0.0389(4) 0.0588(6) 0.0301(4) -0.0043(4) -0.0022(3) 0.0128(4)

loop_
_atom_type_symbol
_atom_type_description
_atom_type_scat_dispersion_real
_atom_type_scat_dispersion_imag
_atom_type_scat_source
C C 0.0033 0.0016 'International Tables Vol C Tables 4.2.6.8 and 6.1.1.4'
H H 0.0000 0.0000 'International Tables Vol C Tables 4.2.6.8 and 6.1.1.4'
N N 0.0061 0.0033 'International Tables Vol C Tables 4.2.6.8 and 6.1.1.4'
O O 0.0106 0.0060 'International Tables Vol C Tables 4.2.6.8 and 6.1.1.4'

loop_
_geom_angle_atom_site_label_1
_geom_angle_atom_site_label_2
_geom_angle_atom_site_label_3
_geom_angle_site_symmetry_3
_geom_angle
_geom_angle_publ_flag
O1 C1 H1A . 109.5 ?
O1 C1 H1B . 109.5 ?
H1A C1 H1B . 109.5 ?
O1 C1 H1C . 109.5 ?
H1A C1 H1C . 109.5 ?
H1B C1 H1C . 109.5 ?
N1 C2 C5 . 122.71(14) y
N1 C2 H2 . 118.6 ?
C5 C2 H2 . 118.6 ?
O1 C3 C4 . 125.88(13) ?
O1 C3 C8 . 114.03(12) ?
C4 C3 C8 . 120.08(13) ?
C3 C4 C5 . 120.23(13) ?
C3 C4 H4 . 119.9 ?
C5 C4 H4 . 119.9 ?
C6 C5 C4 . 119.02(13) ?
C6 C5 C2 . 119.63(14) ?
C4 C5 C2 . 121.34(14) ?
C5 C6 C7 . 120.65(14) ?
C5 C6 H6 . 119.7 ?
C7 C6 H6 . 119.7 ?
C8 C7 C6 . 120.24(14) ?
C8 C7 H7 . 119.9 ?
C6 C7 H7 . 119.9 ?
O2 C8 C7 . 119.01(12) ?
O2 C8 C3 . 121.26(12) ?
C7 C8 C3 . 119.73(13) ?
O3 C9 H9A . 109.5 ?
O3 C9 H9B . 109.5 ?
H9A C9 H9B . 109.5 ?
O3 C9 H9C . 109.5 ?
H9A C9 H9C . 109.5 ?
H9B C9 H9C . 109.5 ?
N2 C10 C13 . 122.03(10) y
N2 C10 H10 . 119.0 ?
C13 C10 H10 . 119.0 ?
O3 C11 C12 . 125.57(11) ?
O3 C11 C16 . 114.60(10) ?
C12 C11 C16 . 119.82(11) ?
C11 C12 C13 . 120.24(11) ?
C11 C12 H12 . 119.9 ?
C13 C12 H12 . 119.9 ?
C14 C13 C12 . 119.46(10) ?
C14 C13 C10 . 119.38(10) ?
C12 C13 C10 . 121.09(10) ?
C13 C14 C15 . 120.22(11) ?
C13 C14 H14 . 119.9 ?
C15 C14 H14 . 119.9 ?
C16 C15 C14 . 120.40(11) ?
C16 C15 H15 . 119.8 ?
C14 C15 H15 . 119.8 ?
O4 C16 C15 . 119.28(10) ?
O4 C16 C11 . 120.93(10) ?
C15 C16 C11 . 119.77(10) ?
C2 N1 N1 3_776 111.66(17) y
C10 N2 N2 3_656 112.95(11) y
C3 O1 C1 . 117.41(12) ?
C8 O2 H2A . 109.5 ?
C11 O3 C9 . 117.33(10) ?
C16 O4 H4A . 109.5 ?

loop_
_geom_bond_atom_site_label_1
_geom_bond_atom_site_label_2
_geom_bond_site_symmetry_2
_geom_bond_distance
_geom_bond_publ_flag
C1 O1 . 1.408(2) ?
C1 H1A . 0.9600 ?
C1 H1B . 0.9600 ?
C1 H1C . 0.9600 ?
C2 N1 . 1.274(2) y
C2 C5 . 1.463(2) y
C2 H2 . 0.9300 ?
C3 O1 . 1.3686(16) ?
C3 C4 . 1.3771(19) ?
C3 C8 . 1.3999(19) ?
C4 C5 . 1.398(2) ?
C4 H4 . 0.9300 ?
C5 C6 . 1.384(2) ?
C6 C7 . 1.388(2) ?
C6 H6 . 0.9300 ?
C7 C8 . 1.369(2) ?
C7 H7 . 0.9300 ?
C8 O2 . 1.3631(16) ?
C9 O3 . 1.4233(16) ?
C9 H9A . 0.9600 ?
C9 H9B . 0.9600 ?
C9 H9C . 0.9600 ?
C10 N2 . 1.2817(16) y
C10 C13 . 1.4572(15) y
C10 H10 . 0.9300 ?
C11 O3 . 1.3602(14) ?
C11 C12 . 1.3808(16) ?
C11 C16 . 1.4066(17) ?
C12 C13 . 1.4006(16) ?
C12 H12 . 0.9300 ?
C13 C14 . 1.3892(17) ?
C14 C15 . 1.3906(17) ?
C14 H14 . 0.9300 ?
C15 C16 . 1.3771(17) ?
C15 H15 . 0.9300 ?
C16 O4 . 1.3573(13) ?
N1 N1 3_776 1.413(2) y
N2 N2 3_656 1.4094(17) y
O2 H2A . 0.8200 ?
O4 H4A . 0.8200 ?

loop_
_geom_hbond_atom_site_label_D
_geom_hbond_atom_site_label_H
_geom_hbond_atom_site_label_A
_geom_hbond_site_symmetry_A
_geom_hbond_distance_DH
_geom_hbond_distance_HA
_geom_hbond_distance_DA
_geom_hbond_angle_DHA
O2 H2A O1 . 0.82 2.22 2.6658(14) 114
O4 H4A O3 . 0.82 2.24 2.6731(12) 114
O2 H2A O4 2_645 0.82 2.34 2.9973(14) 138
O4 H4A N2 2_655 0.82 2.05 2.8346(12) 159

loop_
_geom_torsion_atom_site_label_1
_geom_torsion_atom_site_label_2
_geom_torsion_atom_site_label_3
_geom_torsion_atom_site_label_4
_geom_torsion_site_symmetry_4
_geom_torsion
_geom_torsion_publ_flag
O1 C3 C4 C5 . 179.79(13) ?
C8 C3 C4 C5 . 1.0(2) ?
C3 C4 C5 C6 . 1.0(2) ?
C3 C4 C5 C2 . -177.64(12) ?
N1 C2 C5 C6 . -175.98(14) y
N1 C2 C5 C4 . 2.7(2) y
C4 C5 C6 C7 . -1.5(2) ?
C2 C5 C6 C7 . 177.24(13) ?
C5 C6 C7 C8 . -0.2(2) ?
C6 C7 C8 O2 . -178.67(13) ?
C6 C7 C8 C3 . 2.2(2) ?
O1 C3 C8 O2 . -0.65(18) y
C4 C3 C8 O2 . 178.27(12) y
O1 C3 C8 C7 . 178.43(12) y
C4 C3 C8 C7 . -2.6(2) ?
O3 C11 C12 C13 . -177.08(11) y
C16 C11 C12 C13 . 3.49(18) ?
C11 C12 C13 C14 . -1.93(18) ?
C11 C12 C13 C10 . 174.88(11) ?
N2 C10 C13 C14 . 167.39(11) y
N2 C10 C13 C12 . -9.42(18) y
C12 C13 C14 C15 . 0.24(19) ?
C10 C13 C14 C15 . -176.62(11) ?
C13 C14 C15 C16 . -0.2(2) ?
C14 C15 C16 O4 . -176.74(12) ?
C14 C15 C16 C11 . 1.73(19) ?
O3 C11 C16 O4 . -4.44(17) y
C12 C11 C16 O4 . 175.05(11) y
O3 C11 C16 C15 . 177.12(11) ?
C12 C11 C16 C15 . -3.40(18) ?
C5 C2 N1 N1 3_776 178.95(13) y
C13 C10 N2 N2 3_656 179.90(11) y
C4 C3 O1 C1 . 12.0(2) ?
C8 C3 O1 C1 . -169.13(16) ?
C12 C11 O3 C9 . -8.17(19) ?
C16 C11 O3 C9 . 171.28(12) ?
